data_7016784
loop_
_publ_author_name
'Nemec, Ivan'
'Herchel, Radovan'
'Bo\<ca, Roman'
'Tr\'avn\'i\<cek, Zden\<ek'
'Svoboda, Ingrid'
'Fuess, Hartmut'
'Linert, Wolfgang'

_publ_section_title
;
 Tuning of spin crossover behaviour in iron(iii) complexes involving
 pentadentate Schiff bases and pseudohalides.
;
_journal_issue 39
_journal_name_full 'Dalton transactions (Cambridge, England : 2003)'
_journal_page_first 10090
_journal_page_last 10099
_journal_paper_doi 10.1039/c1dt10696a
_journal_volume 40
_journal_year 2011
_chemical_formula_sum 'C23 H29 Fe N4 O5'
_chemical_formula_weight 497.34
_chemical_name_systematic
;
cyanido-(N,N'-bis(2-oxy-3-methoxy-benzylidene)
-1,6-diamino-4-azahexane)-iron(iii)
;
_space_group_IT_number 2
_symmetry_cell_setting triclinic
_symmetry_space_group_name_Hall '-P 1'
_symmetry_space_group_name_H-M 'P -1'
_atom_sites_solution_hydrogens geom
_atom_sites_solution_primary direct
_atom_sites_solution_secondary difmap
_audit_creation_method SHELXL-97
_cell_angle_alpha 100.079(5)
_cell_angle_beta 97.386(5)
_cell_angle_gamma 101.887(5)
_cell_formula_units_Z 4
_cell_length_a 9.8102(7)
_cell_length_b 11.3812(7)
_cell_length_c 21.7331(10)
_cell_measurement_reflns_used 7753
_cell_measurement_temperature 301(2)
_cell_measurement_theta_max 26.48
_cell_measurement_theta_min 2.27
_cell_volume 2303.5(3)
_computing_cell_refinement 'CrysAlis RED, Oxford Diffraction Ltd.'
_computing_data_collection 'CrysAlis CCD, Oxford Diffraction Ltd.'
_computing_data_reduction 'CrysAlis RED, Oxford Diffraction Ltd.'
_computing_molecular_graphics 'MERCURY (Macrae et al., 2006)'
_computing_publication_material ' enCIFer (Allen et al., 2004)'
_computing_structure_refinement 'SHELXL97 (Sheldrick, 2008)'
_computing_structure_solution 'SHELXS97 (Sheldrick, 2008)'
_diffrn_ambient_temperature 301(2)
_diffrn_detector_area_resol_mean 8.4012
_diffrn_measured_fraction_theta_full 0.965
_diffrn_measured_fraction_theta_max 0.965
_diffrn_measurement_device_type 'Goniometer KM4/Xcalibur detector: Sapphire2 (large Be window)'
_diffrn_measurement_method
;
Rotation method data acquisition using omega and phi scans
;
_diffrn_radiation_monochromator graphite
_diffrn_radiation_source 'fine-focus sealed tube'
_diffrn_radiation_type MoK\a
_diffrn_radiation_wavelength 0.71073
_diffrn_reflns_av_R_equivalents 0.0522
_diffrn_reflns_av_sigmaI/netI 0.0464
_diffrn_reflns_limit_h_max 9
_diffrn_reflns_limit_h_min -11
_diffrn_reflns_limit_k_max 13
_diffrn_reflns_limit_k_min -13
_diffrn_reflns_limit_l_max 25
_diffrn_reflns_limit_l_min -25
_diffrn_reflns_number 20944
_diffrn_reflns_theta_full 25.00
_diffrn_reflns_theta_max 25.00
_diffrn_reflns_theta_min 2.28
_exptl_absorpt_coefficient_mu 0.697
_exptl_absorpt_correction_T_max 0.8848
_exptl_absorpt_correction_T_min 0.7220
_exptl_absorpt_correction_type multi-scan
_exptl_absorpt_process_details
;CrysAlis RED, Oxford Diffraction Ltd.,
Version 1.171.33.5 (release 18-04-2008 CrysAlis171 .NET)
(compiled Apr 18 2008,18:17:43)
Empirical absorption correction using spherical harmonics,
implemented in SCALE3 ABSPACK scaling algorithm
;
_exptl_crystal_colour blue
_exptl_crystal_density_diffrn 1.434
_exptl_crystal_density_method 'not measured'
_exptl_crystal_description prism
_exptl_crystal_F_000 1044
_exptl_crystal_size_max 0.30
_exptl_crystal_size_mid 0.25
_exptl_crystal_size_min 0.18
_platon_squeeze_details
;
Total Potential Solvent Accessible Void Vol .................. 222.6 Ang^3
Electron Count / Cell = 82
;
_refine_diff_density_max 0.527
_refine_diff_density_min -0.761
_refine_diff_density_rms 0.154
_refine_ls_extinction_method none
_refine_ls_goodness_of_fit_ref 1.050
_refine_ls_hydrogen_treatment constr
_refine_ls_matrix_type full
_refine_ls_number_parameters 564
_refine_ls_number_reflns 7827
_refine_ls_number_restraints 0
_refine_ls_restrained_S_all 1.050
_refine_ls_R_factor_all 0.0680
_refine_ls_R_factor_gt 0.0521
_refine_ls_shift/su_max 0.000
_refine_ls_shift/su_mean 0.000
_refine_ls_structure_factor_coef Fsqd
_refine_ls_weighting_details 'calc w=1/[\s^2^(Fo^2^)+(0.1059P)^2^+0.0000P] where P=(Fo^2^+2Fc^2^)/3'
_refine_ls_weighting_scheme calc
_refine_ls_wR_factor_gt 0.1490
_refine_ls_wR_factor_ref 0.1564
_reflns_number_gt 5754
_reflns_number_total 7827
_reflns_threshold_expression >2sigma(I)
_cod_data_source_file c1dt10696a.txt
_cod_data_source_block shelxl
_cod_original_cell_volume 2303.5(2)
_cod_original_sg_symbol_H-M P-1
_cod_original_formula_sum 'C23 H29 Fe1 N4 O5'
_cod_database_code 7016784

loop_
_symmetry_equiv_pos_as_xyz
'x, y, z'
'-x, -y, -z'

loop_
_atom_site_label
_atom_site_type_symbol
_atom_site_fract_x
_atom_site_fract_y
_atom_site_fract_z
_atom_site_U_iso_or_equiv
_atom_site_adp_type
_atom_site_occupancy
_atom_site_symmetry_multiplicity
_atom_site_calc_flag
_atom_site_refinement_flags
C1 C 0.3284(3) 0.6918(3) 0.43890(14) 0.0426(8) Uani 1 1 d .
C2 C 0.3179(3) 0.8083(4) 0.47141(16) 0.0502(9) Uani 1 1 d .
C3 C 0.3188(4) 0.8319(4) 0.53538(18) 0.0630(11) Uani 1 1 d .
H3 H 0.3136 0.9092 0.5561 0.076 Uiso 1 1 calc R
C4 C 0.3276(4) 0.7389(5) 0.57011(17) 0.0661(12) Uani 1 1 d .
H4 H 0.3260 0.7546 0.6134 0.079 Uiso 1 1 calc R
C5 C 0.3383(4) 0.6269(4) 0.54054(17) 0.0581(10) Uani 1 1 d .
H5 H 0.3429 0.5660 0.5637 0.070 Uiso 1 1 calc R
C6 C 0.3427(3) 0.6018(3) 0.47556(15) 0.0462(8) Uani 1 1 d .
C7 C 0.3484(3) 0.4810(3) 0.44594(16) 0.0478(9) Uani 1 1 d .
H7A H 0.3327 0.4205 0.4696 0.057 Uiso 1 1 calc R
C8 C 0.3432(4) 0.3168(3) 0.36296(18) 0.0547(9) Uani 1 1 d .
H8A H 0.3299 0.2712 0.3963 0.066 Uiso 1 1 calc R
H8B H 0.4223 0.2973 0.3441 0.066 Uiso 1 1 calc R
C9 C 0.2094(4) 0.2805(4) 0.3125(2) 0.0647(11) Uani 1 1 d .
H9A H 0.1833 0.1918 0.2994 0.078 Uiso 1 1 calc R
H9B H 0.1331 0.3057 0.3315 0.078 Uiso 1 1 calc R
C10 C 0.2227(4) 0.3349(4) 0.25411(18) 0.0650(11) Uani 1 1 d .
H10A H 0.2967 0.3076 0.2340 0.078 Uiso 1 1 calc R
H10B H 0.1347 0.3042 0.2242 0.078 Uiso 1 1 calc R
C11 C 0.2732(5) 0.5200(4) 0.20922(17) 0.0692(12) Uani 1 1 d .
H11A H 0.3381 0.4825 0.1869 0.083 Uiso 1 1 calc R
H11B H 0.1829 0.5018 0.1812 0.083 Uiso 1 1 calc R
C12 C 0.3305(5) 0.6557(4) 0.22942(18) 0.0714(12) Uani 1 1 d .
H12A H 0.3600 0.6894 0.1939 0.086 Uiso 1 1 calc R
H12B H 0.2584 0.6947 0.2443 0.086 Uiso 1 1 calc R
C13 C 0.5549(5) 0.7710(4) 0.28807(17) 0.0576(10) Uani 1 1 d .
H13A H 0.5520 0.8222 0.2592 0.069 Uiso 1 1 calc R
C14 C 0.6765(4) 0.8029(3) 0.33824(17) 0.0523(9) Uani 1 1 d .
C15 C 0.7907(5) 0.8971(4) 0.3342(2) 0.0717(12) Uani 1 1 d .
H15 H 0.7836 0.9383 0.3010 0.086 Uiso 1 1 calc R
C16 C 0.9117(6) 0.9293(4) 0.3780(3) 0.0858(16) Uani 1 1 d .
H16 H 0.9857 0.9926 0.3750 0.103 Uiso 1 1 calc R
C17 C 0.9234(4) 0.8674(4) 0.4267(2) 0.0710(12) Uani 1 1 d .
H17 H 1.0060 0.8893 0.4566 0.085 Uiso 1 1 calc R
C18 C 0.8145(4) 0.7734(3) 0.43191(17) 0.0536(9) Uani 1 1 d .
C19 C 0.6861(3) 0.7382(3) 0.38758(15) 0.0437(8) Uani 1 1 d .
C20 C 0.3103(4) 1.0118(4) 0.4631(2) 0.0730(12) Uani 1 1 d .
H20A H 0.3926 1.0431 0.4955 0.088 Uiso 1 1 calc R
H20B H 0.2269 1.0117 0.4819 0.088 Uiso 1 1 calc R
H20C H 0.3126 1.0629 0.4323 0.088 Uiso 1 1 calc R
C21 C 0.9503(4) 0.7223(5) 0.5193(2) 0.0842(14) Uani 1 1 d .
H21A H 0.9851 0.8069 0.5402 0.101 Uiso 1 1 calc R
H21B H 1.0173 0.6973 0.4943 0.101 Uiso 1 1 calc R
H21C H 0.9373 0.6725 0.5504 0.101 Uiso 1 1 calc R
C22 C 0.5446(4) 0.4698(3) 0.29205(16) 0.0488(8) Uani 1 1 d .
C23 C 0.8239(3) 1.0041(3) 0.12430(15) 0.0415(7) Uani 1 1 d .
C24 C 0.8126(4) 1.1062(3) 0.16790(17) 0.0502(8) Uani 1 1 d .
C25 C 0.8163(4) 1.2185(3) 0.15160(19) 0.0584(10) Uani 1 1 d .
H25 H 0.8112 1.2857 0.1817 0.070 Uiso 1 1 calc R
C26 C 0.8281(4) 1.2307(4) 0.0890(2) 0.0642(11) Uani 1 1 d .
H26 H 0.8280 1.3057 0.0775 0.077 Uiso 1 1 calc R
C27 C 0.8393(4) 1.1345(4) 0.04547(19) 0.0570(10) Uani 1 1 d .
H27 H 0.8451 1.1432 0.0041 0.068 Uiso 1 1 calc R
C28 C 0.8425(3) 1.0203(3) 0.06235(15) 0.0431(8) Uani 1 1 d .
C29 C 0.8485(3) 0.9188(3) 0.01455(15) 0.0451(8) Uani 1 1 d .
H29A H 0.8336 0.9274 -0.0274 0.054 Uiso 1 1 calc R
C30 C 0.8414(4) 0.7108(3) -0.02937(15) 0.0501(8) Uani 1 1 d .
H30A H 0.9198 0.6709 -0.0292 0.060 Uiso 1 1 calc R
H30B H 0.8285 0.7393 -0.0688 0.060 Uiso 1 1 calc R
C31 C 0.7066(4) 0.6192(4) -0.02469(16) 0.0564(9) Uani 1 1 d .
H31A H 0.6313 0.6621 -0.0209 0.068 Uiso 1 1 calc R
H31B H 0.6786 0.5571 -0.0636 0.068 Uiso 1 1 calc R
C32 C 0.7234(4) 0.5561(3) 0.03136(17) 0.0576(9) Uani 1 1 d .
H32A H 0.6373 0.4947 0.0293 0.069 Uiso 1 1 calc R
H32B H 0.7998 0.5143 0.0281 0.069 Uiso 1 1 calc R
C33 C 0.7687(5) 0.5775(4) 0.14669(18) 0.0607(10) Uani 1 1 d .
H33A H 0.8338 0.5246 0.1400 0.073 Uiso 1 1 calc R
H33B H 0.6779 0.5272 0.1494 0.073 Uiso 1 1 calc R
C34 C 0.8240(5) 0.6724(4) 0.20636(17) 0.0628(11) Uani 1 1 d .
H34A H 0.7516 0.7149 0.2175 0.075 Uiso 1 1 calc R
H34B H 0.8519 0.6342 0.2410 0.075 Uiso 1 1 calc R
C35 C 1.0485(4) 0.8154(3) 0.23998(15) 0.0523(9) Uani 1 1 d .
H35A H 1.0445 0.7959 0.2796 0.063 Uiso 1 1 calc R
C36 C 1.1672(4) 0.9053(3) 0.23432(15) 0.0510(9) Uani 1 1 d .
C37 C 1.2812(5) 0.9483(4) 0.28714(18) 0.0670(12) Uani 1 1 d .
H37 H 1.2731 0.9180 0.3239 0.080 Uiso 1 1 calc R
C38 C 1.3977(5) 1.0298(4) 0.2852(2) 0.0777(14) Uani 1 1 d .
H38 H 1.4700 1.0553 0.3203 0.093 Uiso 1 1 calc R
C39 C 1.4124(4) 1.0775(4) 0.23080(19) 0.0652(11) Uani 1 1 d .
H39 H 1.4947 1.1342 0.2298 0.078 Uiso 1 1 calc R
C40 C 1.3077(4) 1.0418(3) 0.17938(16) 0.0515(9) Uani 1 1 d .
C41 C 1.1805(3) 0.9532(3) 0.17845(15) 0.0445(8) Uani 1 1 d .
C42 C 0.8110(5) 1.1887(4) 0.2770(2) 0.0722(12) Uani 1 1 d .
H42A H 0.7376 1.2302 0.2674 0.087 Uiso 1 1 calc R
H42B H 0.9015 1.2437 0.2805 0.087 Uiso 1 1 calc R
H42C H 0.8036 1.1626 0.3163 0.087 Uiso 1 1 calc R
C43 C 1.4479(4) 1.1516(5) 0.1161(2) 0.0859(14) Uani 1 1 d .
H43A H 1.5207 1.1120 0.1293 0.103 Uiso 1 1 calc R
H43B H 1.4667 1.2331 0.1414 0.103 Uiso 1 1 calc R
H43C H 1.4461 1.1559 0.0722 0.103 Uiso 1 1 calc R
C44 C 1.0466(4) 0.6783(3) 0.08474(15) 0.0485(8) Uani 1 1 d .
N1 N 0.3732(3) 0.4482(3) 0.38956(13) 0.0447(7) Uani 1 1 d .
N2 N 0.2558(3) 0.4713(3) 0.26847(13) 0.0532(8) Uani 1 1 d .
H200 H 0.1787 0.4933 0.2818 0.064 Uiso 1 1 calc R
N3 N 0.4509(3) 0.6779(3) 0.28031(13) 0.0519(8) Uani 1 1 d .
N4 N 0.6231(4) 0.4261(3) 0.26807(17) 0.0726(10) Uani 1 1 d .
N5 N 0.9460(3) 0.7588(3) 0.19487(13) 0.0491(7) Uani 1 1 d .
N6 N 0.7537(3) 0.6426(3) 0.09319(13) 0.0491(7) Uani 1 1 d .
H600 H 0.6763 0.6743 0.0961 0.059 Uiso 1 1 calc R
N7 N 0.8729(3) 0.8156(3) 0.02478(11) 0.0403(6) Uani 1 1 d .
N8 N 1.1286(4) 0.6229(4) 0.07574(16) 0.0736(10) Uani 1 1 d .
O1 O 0.3201(2) 0.6691(2) 0.37630(9) 0.0433(5) Uani 1 1 d .
O2 O 0.5882(2) 0.6467(2) 0.39548(10) 0.0439(5) Uani 1 1 d .
O3 O 0.3088(3) 0.8923(2) 0.43358(12) 0.0655(7) Uani 1 1 d .
O4 O 0.8187(3) 0.7076(3) 0.47910(12) 0.0647(7) Uani 1 1 d .
O5 O 0.8133(2) 0.8975(2) 0.14133(10) 0.0421(5) Uani 1 1 d .
O6 O 1.0853(2) 0.9203(2) 0.12632(9) 0.0431(5) Uani 1 1 d .
O7 O 0.7966(3) 1.0832(3) 0.22686(12) 0.0683(8) Uani 1 1 d .
O8 O 1.3144(2) 1.0830(3) 0.12383(12) 0.0647(7) Uani 1 1 d .
Fe1 Fe 0.42419(5) 0.56438(4) 0.33540(2) 0.04038(16) Uani 1 1 d .
Fe2 Fe 0.92258(5) 0.78790(4) 0.110399(19) 0.03849(16) Uani 1 1 d .

loop_
_atom_site_aniso_label
_atom_site_aniso_U_11
_atom_site_aniso_U_22
_atom_site_aniso_U_33
_atom_site_aniso_U_23
_atom_site_aniso_U_13
_atom_site_aniso_U_12
C1 0.0312(16) 0.055(2) 0.0422(18) 0.0087(16) 0.0072(13) 0.0110(14)
C2 0.0385(18) 0.061(2) 0.050(2) 0.0065(19) 0.0088(14) 0.0124(16)
C3 0.044(2) 0.078(3) 0.054(2) -0.015(2) 0.0104(16) 0.0073(19)
C4 0.049(2) 0.109(4) 0.0367(19) 0.009(2) 0.0085(15) 0.015(2)
C5 0.046(2) 0.089(3) 0.0427(19) 0.021(2) 0.0104(15) 0.015(2)
C6 0.0357(17) 0.062(2) 0.0414(18) 0.0167(17) 0.0075(13) 0.0085(16)
C7 0.0378(18) 0.059(2) 0.050(2) 0.0268(18) 0.0039(14) 0.0070(16)
C8 0.049(2) 0.044(2) 0.068(2) 0.0137(19) 0.0005(17) 0.0082(16)
C9 0.050(2) 0.048(2) 0.084(3) 0.005(2) -0.0061(19) 0.0032(18)
C10 0.059(2) 0.064(3) 0.063(2) -0.003(2) -0.0075(18) 0.018(2)
C11 0.081(3) 0.089(3) 0.041(2) 0.011(2) 0.0000(18) 0.037(3)
C12 0.096(3) 0.083(3) 0.052(2) 0.027(2) 0.010(2) 0.048(3)
C13 0.086(3) 0.056(3) 0.053(2) 0.030(2) 0.035(2) 0.037(2)
C14 0.072(2) 0.037(2) 0.056(2) 0.0121(17) 0.0314(19) 0.0159(18)
C15 0.099(4) 0.049(2) 0.071(3) 0.015(2) 0.041(3) 0.008(2)
C16 0.099(4) 0.048(3) 0.102(4) 0.002(3) 0.057(3) -0.013(2)
C17 0.064(3) 0.068(3) 0.067(3) 0.001(2) 0.026(2) -0.015(2)
C18 0.054(2) 0.045(2) 0.055(2) 0.0013(18) 0.0220(17) -0.0017(17)
C19 0.0473(19) 0.0386(19) 0.0487(19) 0.0085(16) 0.0202(15) 0.0109(15)
C20 0.064(3) 0.059(3) 0.094(3) 0.000(2) 0.018(2) 0.020(2)
C21 0.052(2) 0.115(4) 0.072(3) 0.013(3) -0.002(2) 0.002(3)
C22 0.052(2) 0.048(2) 0.0480(19) 0.0092(17) 0.0065(16) 0.0173(17)
C23 0.0327(16) 0.0408(19) 0.0536(19) 0.0150(16) 0.0086(13) 0.0098(14)
C24 0.050(2) 0.042(2) 0.063(2) 0.0100(18) 0.0178(16) 0.0146(16)
C25 0.060(2) 0.040(2) 0.078(3) 0.013(2) 0.0165(19) 0.0156(18)
C26 0.066(3) 0.043(2) 0.095(3) 0.028(2) 0.020(2) 0.0219(19)
C27 0.054(2) 0.057(3) 0.071(2) 0.032(2) 0.0169(18) 0.0180(18)
C28 0.0396(17) 0.0415(19) 0.0509(19) 0.0158(16) 0.0079(14) 0.0104(14)
C29 0.0407(18) 0.055(2) 0.0415(17) 0.0191(17) 0.0069(13) 0.0093(16)
C30 0.053(2) 0.055(2) 0.0399(18) 0.0054(17) 0.0074(14) 0.0101(17)
C31 0.059(2) 0.053(2) 0.047(2) 0.0020(18) 0.0041(16) 0.0012(18)
C32 0.059(2) 0.045(2) 0.063(2) -0.0001(19) 0.0141(18) 0.0055(18)
C33 0.079(3) 0.045(2) 0.064(2) 0.022(2) 0.026(2) 0.0081(19)
C34 0.082(3) 0.062(3) 0.055(2) 0.029(2) 0.030(2) 0.015(2)
C35 0.076(3) 0.056(2) 0.0336(17) 0.0143(17) 0.0105(17) 0.031(2)
C36 0.065(2) 0.049(2) 0.0399(18) 0.0086(17) 0.0001(15) 0.0232(19)
C37 0.093(3) 0.054(3) 0.048(2) 0.0065(19) -0.016(2) 0.027(2)
C38 0.088(3) 0.058(3) 0.069(3) 0.001(2) -0.036(2) 0.020(3)
C39 0.056(2) 0.053(2) 0.074(3) 0.006(2) -0.0170(19) 0.0075(19)
C40 0.053(2) 0.046(2) 0.056(2) 0.0106(18) -0.0025(16) 0.0180(17)
C41 0.050(2) 0.042(2) 0.0411(18) 0.0029(15) -0.0007(14) 0.0206(16)
C42 0.079(3) 0.068(3) 0.071(3) 0.002(2) 0.014(2) 0.031(2)
C43 0.058(3) 0.089(4) 0.105(4) 0.036(3) 0.003(2) -0.004(2)
C44 0.055(2) 0.051(2) 0.0415(18) 0.0109(17) 0.0088(15) 0.0149(18)
N1 0.0403(15) 0.0459(17) 0.0490(16) 0.0148(14) 0.0023(12) 0.0118(13)
N2 0.0573(18) 0.062(2) 0.0454(16) 0.0098(15) 0.0023(13) 0.0312(16)
N3 0.073(2) 0.059(2) 0.0396(15) 0.0193(15) 0.0201(14) 0.0370(18)
N4 0.085(3) 0.063(2) 0.083(2) 0.015(2) 0.030(2) 0.037(2)
N5 0.0653(19) 0.0473(18) 0.0452(16) 0.0175(14) 0.0198(14) 0.0235(15)
N6 0.0563(18) 0.0414(17) 0.0546(17) 0.0137(14) 0.0181(13) 0.0141(14)
N7 0.0380(14) 0.0453(17) 0.0370(14) 0.0088(13) 0.0081(11) 0.0072(12)
N8 0.082(2) 0.084(3) 0.066(2) 0.0065(19) 0.0138(17) 0.053(2)
O1 0.0478(13) 0.0505(14) 0.0377(12) 0.0117(11) 0.0097(9) 0.0216(11)
O2 0.0419(12) 0.0491(14) 0.0440(12) 0.0194(11) 0.0094(9) 0.0085(11)
O3 0.085(2) 0.0520(17) 0.0666(16) 0.0085(14) 0.0240(14) 0.0272(15)
O4 0.0455(14) 0.077(2) 0.0637(16) 0.0237(15) 0.0033(11) -0.0059(13)
O5 0.0487(13) 0.0384(13) 0.0459(12) 0.0135(10) 0.0165(10) 0.0162(10)
O6 0.0423(12) 0.0485(14) 0.0385(11) 0.0138(11) 0.0004(9) 0.0104(10)
O7 0.105(2) 0.0551(17) 0.0548(15) 0.0072(13) 0.0318(15) 0.0336(16)
O8 0.0407(14) 0.077(2) 0.0732(17) 0.0312(16) 0.0002(12) -0.0001(13)
Fe1 0.0449(3) 0.0427(3) 0.0382(3) 0.0119(2) 0.00768(19) 0.0171(2)
Fe2 0.0431(3) 0.0384(3) 0.0372(3) 0.0098(2) 0.00930(19) 0.0136(2)

loop_
_atom_type_symbol
_atom_type_description
_atom_type_scat_dispersion_real
_atom_type_scat_dispersion_imag
_atom_type_scat_source
C C 0.0033 0.0016 'International Tables Vol C Tables 4.2.6.8 and 6.1.1.4'
H H 0.0000 0.0000 'International Tables Vol C Tables 4.2.6.8 and 6.1.1.4'
N N 0.0061 0.0033 'International Tables Vol C Tables 4.2.6.8 and 6.1.1.4'
O O 0.0106 0.0060 'International Tables Vol C Tables 4.2.6.8 and 6.1.1.4'
Fe Fe 0.3463 0.8444 'International Tables Vol C Tables 4.2.6.8 and 6.1.1.4'

loop_
_geom_angle_atom_site_label_1
_geom_angle_atom_site_label_2
_geom_angle_atom_site_label_3
_geom_angle
O1 C1 C2 119.9(3)
O1 C1 C6 122.6(3)
C2 C1 C6 117.4(3)
C3 C2 O3 124.3(4)
C3 C2 C1 121.1(4)
O3 C2 C1 114.6(3)
C2 C3 C4 120.1(4)
C2 C3 H3 120.0
C4 C3 H3 120.0
C5 C4 C3 120.3(3)
C5 C4 H4 119.9
C3 C4 H4 119.9
C4 C5 C6 120.7(4)
C4 C5 H5 119.6
C6 C5 H5 119.6
C5 C6 C1 120.3(4)
C5 C6 C7 118.7(3)
C1 C6 C7 120.7(3)
N1 C7 C6 126.1(3)
N1 C7 H7A 116.9
C6 C7 H7A 116.9
N1 C8 C9 109.4(3)
N1 C8 H8A 109.8
C9 C8 H8A 109.8
N1 C8 H8B 109.8
C9 C8 H8B 109.8
H8A C8 H8B 108.2
C10 C9 C8 114.8(3)
C10 C9 H9A 108.6
C8 C9 H9A 108.6
C10 C9 H9B 108.6
C8 C9 H9B 108.6
H9A C9 H9B 107.5
N2 C10 C9 113.1(3)
N2 C10 H10A 109.0
C9 C10 H10A 109.0
N2 C10 H10B 109.0
C9 C10 H10B 109.0
H10A C10 H10B 107.8
C12 C11 N2 107.0(3)
C12 C11 H11A 110.3
N2 C11 H11A 110.3
C12 C11 H11B 110.3
N2 C11 H11B 110.3
H11A C11 H11B 108.6
N3 C12 C11 107.9(3)
N3 C12 H12A 110.1
C11 C12 H12A 110.1
N3 C12 H12B 110.1
C11 C12 H12B 110.1
H12A C12 H12B 108.4
N3 C13 C14 125.2(3)
N3 C13 H13A 117.4
C14 C13 H13A 117.4
C19 C14 C15 120.2(4)
C19 C14 C13 122.1(3)
C15 C14 C13 117.5(3)
C16 C15 C14 121.3(4)
C16 C15 H15 119.3
C14 C15 H15 119.3
C15 C16 C17 119.5(4)
C15 C16 H16 120.2
C17 C16 H16 120.2
C16 C17 C18 121.0(4)
C16 C17 H17 119.5
C18 C17 H17 119.5
O4 C18 C17 124.2(4)
O4 C18 C19 114.7(3)
C17 C18 C19 121.1(4)
O2 C19 C14 125.8(3)
O2 C19 C18 117.3(3)
C14 C19 C18 116.9(3)
O3 C20 H20A 109.5
O3 C20 H20B 109.5
H20A C20 H20B 109.5
O3 C20 H20C 109.5
H20A C20 H20C 109.5
H20B C20 H20C 109.5
O4 C21 H21A 109.5
O4 C21 H21B 109.5
H21A C21 H21B 109.5
O4 C21 H21C 109.5
H21A C21 H21C 109.5
H21B C21 H21C 109.5
N4 C22 Fe1 173.2(4)
O5 C23 C24 119.5(3)
O5 C23 C28 122.9(3)
C24 C23 C28 117.6(3)
O7 C24 C25 124.3(3)
O7 C24 C23 113.9(3)
C25 C24 C23 121.8(3)
C24 C25 C26 119.5(4)
C24 C25 H25 120.3
C26 C25 H25 120.3
C27 C26 C25 120.5(4)
C27 C26 H26 119.7
C25 C26 H26 119.7
C26 C27 C28 120.5(3)
C26 C27 H27 119.7
C28 C27 H27 119.7
C27 C28 C23 119.9(3)
C27 C28 C29 119.1(3)
C23 C28 C29 120.6(3)
N7 C29 C28 125.4(3)
N7 C29 H29A 117.3
C28 C29 H29A 117.3
N7 C30 C31 109.5(3)
N7 C30 H30A 109.8
C31 C30 H30A 109.8
N7 C30 H30B 109.8
C31 C30 H30B 109.8
H30A C30 H30B 108.2
C32 C31 C30 113.5(3)
C32 C31 H31A 108.9
C30 C31 H31A 108.9
C32 C31 H31B 108.9
C30 C31 H31B 108.9
H31A C31 H31B 107.7
N6 C32 C31 112.8(3)
N6 C32 H32A 109.0
C31 C32 H32A 109.0
N6 C32 H32B 109.0
C31 C32 H32B 109.0
H32A C32 H32B 107.8
N6 C33 C34 107.8(3)
N6 C33 H33A 110.2
C34 C33 H33A 110.2
N6 C33 H33B 110.2
C34 C33 H33B 110.2
H33A C33 H33B 108.5
N5 C34 C33 107.4(3)
N5 C34 H34A 110.2
C33 C34 H34A 110.2
N5 C34 H34B 110.2
C33 C34 H34B 110.2
H34A C34 H34B 108.5
N5 C35 C36 125.3(3)
N5 C35 H35A 117.4
C36 C35 H35A 117.4
C35 C36 C41 123.5(3)
C35 C36 C37 118.1(3)
C41 C36 C37 118.4(4)
C38 C37 C36 122.1(4)
C38 C37 H37 119.0
C36 C37 H37 119.0
C37 C38 C39 120.2(4)
C37 C38 H38 119.9
C39 C38 H38 119.9
C40 C39 C38 120.7(4)
C40 C39 H39 119.7
C38 C39 H39 119.7
C39 C40 O8 124.3(4)
C39 C40 C41 121.5(3)
O8 C40 C41 114.1(3)
O6 C41 C36 124.6(3)
O6 C41 C40 118.3(3)
C36 C41 C40 117.1(3)
O7 C42 H42A 109.5
O7 C42 H42B 109.5
H42A C42 H42B 109.5
O7 C42 H42C 109.5
H42A C42 H42C 109.5
H42B C42 H42C 109.5
O8 C43 H43A 109.5
O8 C43 H43B 109.5
H43A C43 H43B 109.5
O8 C43 H43C 109.5
H43A C43 H43C 109.5
H43B C43 H43C 109.5
N8 C44 Fe2 172.3(3)
C7 N1 C8 117.4(3)
C7 N1 Fe1 122.9(3)
C8 N1 Fe1 119.2(2)
C10 N2 C11 110.7(3)
C10 N2 Fe1 119.0(2)
C11 N2 Fe1 107.0(2)
C10 N2 H200 106.5
C11 N2 H200 106.5
Fe1 N2 H200 106.5
C13 N3 C12 121.1(3)
C13 N3 Fe1 126.1(3)
C12 N3 Fe1 112.5(3)
C35 N5 C34 121.1(3)
C35 N5 Fe2 125.9(3)
C34 N5 Fe2 112.7(2)
C32 N6 C33 111.2(3)
C32 N6 Fe2 118.6(2)
C33 N6 Fe2 107.0(2)
C32 N6 H600 106.5
C33 N6 H600 106.5
Fe2 N6 H600 106.5
C29 N7 C30 118.1(3)
C29 N7 Fe2 122.4(2)
C30 N7 Fe2 118.9(2)
C1 O1 Fe1 121.29(19)
C19 O2 Fe1 125.1(2)
C2 O3 C20 117.7(3)
C18 O4 C21 118.4(3)
C23 O5 Fe2 120.62(18)
C41 O6 Fe2 125.1(2)
C24 O7 C42 116.5(3)
C40 O8 C43 117.4(3)
O2 Fe1 O1 89.91(10)
O2 Fe1 N3 94.82(12)
O1 Fe1 N3 85.64(10)
O2 Fe1 N1 90.36(10)
O1 Fe1 N1 90.04(11)
N3 Fe1 N1 173.23(12)
O2 Fe1 C22 87.13(12)
O1 Fe1 C22 174.61(13)
N3 Fe1 C22 90.13(13)
N1 Fe1 C22 94.48(13)
O2 Fe1 N2 176.77(11)
O1 Fe1 N2 93.29(11)
N3 Fe1 N2 84.99(13)
N1 Fe1 N2 90.08(12)
C22 Fe1 N2 89.65(13)
O5 Fe2 O6 90.31(10)
O5 Fe2 N5 85.06(10)
O6 Fe2 N5 94.89(11)
O5 Fe2 N7 89.76(10)
O6 Fe2 N7 90.37(10)
N5 Fe2 N7 172.63(11)
O5 Fe2 C44 175.45(12)
O6 Fe2 C44 87.17(13)
N5 Fe2 C44 91.37(12)
N7 Fe2 C44 94.04(12)
O5 Fe2 N6 91.63(11)
O6 Fe2 N6 177.98(10)
N5 Fe2 N6 84.72(12)
N7 Fe2 N6 90.20(11)
C44 Fe2 N6 90.86(13)

loop_
_geom_bond_atom_site_label_1
_geom_bond_atom_site_label_2
_geom_bond_distance
C1 O1 1.328(4)
C1 C2 1.419(5)
C1 C6 1.421(5)
C2 C3 1.368(5)
C2 O3 1.375(4)
C3 C4 1.413(6)
C3 H3 0.9300
C4 C5 1.354(6)
C4 H4 0.9300
C5 C6 1.399(5)
C5 H5 0.9300
C6 C7 1.428(5)
C7 N1 1.286(4)
C7 H7A 0.9300
C8 N1 1.459(5)
C8 C9 1.531(5)
C8 H8A 0.9700
C8 H8B 0.9700
C9 C10 1.515(6)
C9 H9A 0.9700
C9 H9B 0.9700
C10 N2 1.486(5)
C10 H10A 0.9700
C10 H10B 0.9700
C11 C12 1.496(6)
C11 N2 1.504(5)
C11 H11A 0.9700
C11 H11B 0.9700
C12 N3 1.458(5)
C12 H12A 0.9700
C12 H12B 0.9700
C13 N3 1.280(5)
C13 C14 1.446(5)
C13 H13A 0.9300
C14 C19 1.407(5)
C14 C15 1.405(5)
C15 C16 1.363(7)
C15 H15 0.9300
C16 C17 1.376(6)
C16 H16 0.9300
C17 C18 1.379(5)
C17 H17 0.9300
C18 O4 1.373(4)
C18 C19 1.421(5)
C19 O2 1.315(4)
C20 O3 1.395(5)
C20 H20A 0.9600
C20 H20B 0.9600
C20 H20C 0.9600
C21 O4 1.424(5)
C21 H21A 0.9600
C21 H21B 0.9600
C21 H21C 0.9600
C22 N4 1.133(4)
C22 Fe1 1.974(4)
C23 O5 1.317(4)
C23 C24 1.399(5)
C23 C28 1.420(4)
C24 O7 1.374(4)
C24 C25 1.380(5)
C25 C26 1.409(5)
C25 H25 0.9300
C26 C27 1.349(6)
C26 H26 0.9300
C27 C28 1.416(5)
C27 H27 0.9300
C28 C29 1.429(5)
C29 N7 1.295(4)
C29 H29A 0.9300
C30 N7 1.473(4)
C30 C31 1.532(5)
C30 H30A 0.9700
C30 H30B 0.9700
C31 C32 1.526(5)
C31 H31A 0.9700
C31 H31B 0.9700
C32 N6 1.476(4)
C32 H32A 0.9700
C32 H32B 0.9700
C33 N6 1.492(4)
C33 C34 1.493(5)
C33 H33A 0.9700
C33 H33B 0.9700
C34 N5 1.463(5)
C34 H34A 0.9700
C34 H34B 0.9700
C35 N5 1.283(5)
C35 C36 1.418(5)
C35 H35A 0.9300
C36 C41 1.425(5)
C36 C37 1.433(5)
C37 C38 1.327(6)
C37 H37 0.9300
C38 C39 1.396(6)
C38 H38 0.9300
C39 C40 1.358(5)
C39 H39 0.9300
C40 O8 1.374(4)
C40 C41 1.428(5)
C41 O6 1.316(4)
C42 O7 1.442(5)
C42 H42A 0.9600
C42 H42B 0.9600
C42 H42C 0.9600
C43 O8 1.427(5)
C43 H43A 0.9600
C43 H43B 0.9600
C43 H43C 0.9600
C44 N8 1.135(4)
C44 Fe2 1.975(4)
N1 Fe1 1.952(3)
N2 Fe1 2.022(3)
N2 H200 0.9100
N3 Fe1 1.912(3)
N5 Fe2 1.916(3)
N6 Fe2 2.028(3)
N6 H600 0.9100
N7 Fe2 1.959(2)
O1 Fe1 1.903(2)
O2 Fe1 1.893(2)
O5 Fe2 1.897(2)
O6 Fe2 1.904(2)

loop_
_geom_torsion_atom_site_label_1
_geom_torsion_atom_site_label_2
_geom_torsion_atom_site_label_3
_geom_torsion_atom_site_label_4
_geom_torsion
O1 C1 C2 C3 176.6(3)
C6 C1 C2 C3 -1.2(5)
O1 C1 C2 O3 -4.2(4)
C6 C1 C2 O3 178.1(3)
O3 C2 C3 C4 179.6(3)
C1 C2 C3 C4 -1.2(5)
C2 C3 C4 C5 1.5(5)
C3 C4 C5 C6 0.8(6)
C4 C5 C6 C1 -3.3(5)
C4 C5 C6 C7 -177.5(3)
O1 C1 C6 C5 -174.3(3)
C2 C1 C6 C5 3.4(5)
O1 C1 C6 C7 -0.1(5)
C2 C1 C6 C7 177.6(3)
C5 C6 C7 N1 -169.3(3)
C1 C6 C7 N1 16.5(5)
N1 C8 C9 C10 66.0(4)
C8 C9 C10 N2 -61.1(4)
N2 C11 C12 N3 49.3(4)
N3 C13 C14 C19 -5.6(5)
N3 C13 C14 C15 170.5(4)
C19 C14 C15 C16 -1.0(6)
C13 C14 C15 C16 -177.2(4)
C14 C15 C16 C17 0.9(7)
C15 C16 C17 C18 -0.1(7)
C16 C17 C18 O4 179.9(4)
C16 C17 C18 C19 -0.6(6)
C15 C14 C19 O2 -178.2(3)
C13 C14 C19 O2 -2.2(5)
C15 C14 C19 C18 0.2(5)
C13 C14 C19 C18 176.2(3)
O4 C18 C19 O2 -1.3(4)
C17 C18 C19 O2 179.2(3)
O4 C18 C19 C14 -180.0(3)
C17 C18 C19 C14 0.6(5)
O5 C23 C24 O7 2.5(4)
C28 C23 C24 O7 -179.2(3)
O5 C23 C24 C25 -176.9(3)
C28 C23 C24 C25 1.3(5)
O7 C24 C25 C26 -177.7(3)
C23 C24 C25 C26 1.7(6)
C24 C25 C26 C27 -1.7(6)
C25 C26 C27 C28 -1.3(6)
C26 C27 C28 C23 4.4(5)
C26 C27 C28 C29 177.4(3)
O5 C23 C28 C27 173.9(3)
C24 C23 C28 C27 -4.3(5)
O5 C23 C28 C29 1.0(5)
C24 C23 C28 C29 -177.2(3)
C27 C28 C29 N7 169.1(3)
C23 C28 C29 N7 -18.0(5)
N7 C30 C31 C32 -67.2(4)
C30 C31 C32 N6 63.7(4)
N6 C33 C34 N5 -49.2(4)
N5 C35 C36 C41 6.5(6)
N5 C35 C36 C37 -172.1(4)
C35 C36 C37 C38 178.2(4)
C41 C36 C37 C38 -0.5(6)
C36 C37 C38 C39 0.4(7)
C37 C38 C39 C40 0.4(7)
C38 C39 C40 O8 -179.1(4)
C38 C39 C40 C41 -1.2(6)
C35 C36 C41 O6 0.2(5)
C37 C36 C41 O6 178.8(3)
C35 C36 C41 C40 -178.8(3)
C37 C36 C41 C40 -0.3(5)
C39 C40 C41 O6 -178.0(3)
O8 C40 C41 O6 0.1(4)
C39 C40 C41 C36 1.1(5)
O8 C40 C41 C36 179.2(3)
C6 C7 N1 C8 -166.5(3)
C6 C7 N1 Fe1 5.3(4)
C9 C8 N1 C7 106.4(3)
C9 C8 N1 Fe1 -65.7(3)
C9 C10 N2 C11 177.8(3)
C9 C10 N2 Fe1 53.3(4)
C12 C11 N2 C10 -170.3(3)
C12 C11 N2 Fe1 -39.2(4)
C14 C13 N3 C12 177.9(3)
C14 C13 N3 Fe1 4.2(5)
C11 C12 N3 C13 148.9(4)
C11 C12 N3 Fe1 -36.6(4)
C36 C35 N5 C34 -176.4(3)
C36 C35 N5 Fe2 -3.7(5)
C33 C34 N5 C35 -149.9(3)
C33 C34 N5 Fe2 36.5(4)
C31 C32 N6 C33 179.8(3)
C31 C32 N6 Fe2 -55.6(4)
C34 C33 N6 C32 170.1(3)
C34 C33 N6 Fe2 39.2(3)
C28 C29 N7 C30 165.3(3)
C28 C29 N7 Fe2 -5.4(4)
C31 C30 N7 C29 -105.6(3)
C31 C30 N7 Fe2 65.4(3)
C2 C1 O1 Fe1 146.6(2)
C6 C1 O1 Fe1 -35.7(4)
C14 C19 O2 Fe1 10.3(4)
C18 C19 O2 Fe1 -168.2(2)
C3 C2 O3 C20 4.6(5)
C1 C2 O3 C20 -174.6(3)
C17 C18 O4 C21 -10.8(6)
C19 C18 O4 C21 169.8(4)
C24 C23 O5 Fe2 -144.7(2)
C28 C23 O5 Fe2 37.1(4)
C36 C41 O6 Fe2 -8.6(4)
C40 C41 O6 Fe2 170.4(2)
C25 C24 O7 C42 -11.9(5)
C23 C24 O7 C42 168.7(3)
C39 C40 O8 C43 10.6(6)
C41 C40 O8 C43 -167.5(4)
C19 O2 Fe1 O1 -94.7(2)
C19 O2 Fe1 N3 -9.1(3)
C19 O2 Fe1 N1 175.2(3)
C19 O2 Fe1 C22 80.7(3)
C19 O2 Fe1 N2 77.4(19)
C1 O1 Fe1 O2 -46.8(2)
C1 O1 Fe1 N3 -141.7(3)
C1 O1 Fe1 N1 43.5(2)
C1 O1 Fe1 C22 -103.4(12)
C1 O1 Fe1 N2 133.6(2)
C13 N3 Fe1 O2 2.2(3)
C12 N3 Fe1 O2 -171.9(2)
C13 N3 Fe1 O1 91.7(3)
C12 N3 Fe1 O1 -82.4(2)
C13 N3 Fe1 N1 142.1(10)
C12 N3 Fe1 N1 -32.0(12)
C13 N3 Fe1 C22 -84.9(3)
C12 N3 Fe1 C22 100.9(3)
C13 N3 Fe1 N2 -174.6(3)
C12 N3 Fe1 N2 11.3(2)
C7 N1 Fe1 O2 61.0(3)
C8 N1 Fe1 O2 -127.4(2)
C7 N1 Fe1 O1 -28.9(3)
C8 N1 Fe1 O1 142.7(2)
C7 N1 Fe1 N3 -79.1(11)
C8 N1 Fe1 N3 92.5(11)
C7 N1 Fe1 C22 148.1(3)
C8 N1 Fe1 C22 -40.2(2)
C7 N1 Fe1 N2 -122.2(3)
C8 N1 Fe1 N2 49.4(2)
N4 C22 Fe1 O2 -44(3)
N4 C22 Fe1 O1 13(4)
N4 C22 Fe1 N3 51(3)
N4 C22 Fe1 N1 -134(3)
N4 C22 Fe1 N2 136(3)
C10 N2 Fe1 O2 56(2)
C11 N2 Fe1 O2 -70.7(19)
C10 N2 Fe1 O1 -132.3(3)
C11 N2 Fe1 O1 101.4(2)
C10 N2 Fe1 N3 142.4(3)
C11 N2 Fe1 N3 16.1(2)
C10 N2 Fe1 N1 -42.2(3)
C11 N2 Fe1 N1 -168.5(2)
C10 N2 Fe1 C22 52.2(3)
C11 N2 Fe1 C22 -74.0(2)
C23 O5 Fe2 O6 44.6(2)
C23 O5 Fe2 N5 139.5(2)
C23 O5 Fe2 N7 -45.8(2)
C23 O5 Fe2 C44 100.9(15)
C23 O5 Fe2 N6 -136.0(2)
C41 O6 Fe2 O5 93.9(2)
C41 O6 Fe2 N5 8.8(3)
C41 O6 Fe2 N7 -176.4(2)
C41 O6 Fe2 C44 -82.3(3)
C41 O6 Fe2 N6 -70(3)
C35 N5 Fe2 O5 -92.8(3)
C34 N5 Fe2 O5 80.5(2)
C35 N5 Fe2 O6 -2.9(3)
C34 N5 Fe2 O6 170.4(2)
C35 N5 Fe2 N7 -138.2(9)
C34 N5 Fe2 N7 35.0(10)
C35 N5 Fe2 C44 84.4(3)
C34 N5 Fe2 C44 -102.4(3)
C35 N5 Fe2 N6 175.1(3)
C34 N5 Fe2 N6 -11.6(2)
C29 N7 Fe2 O5 30.6(3)
C30 N7 Fe2 O5 -140.1(2)
C29 N7 Fe2 O6 -59.7(3)
C30 N7 Fe2 O6 129.6(2)
C29 N7 Fe2 N5 75.8(10)
C30 N7 Fe2 N5 -94.8(10)
C29 N7 Fe2 C44 -146.9(3)
C30 N7 Fe2 C44 42.4(2)
C29 N7 Fe2 N6 122.2(3)
C30 N7 Fe2 N6 -48.5(2)
N8 C44 Fe2 O5 -14(4)
N8 C44 Fe2 O6 43(3)
N8 C44 Fe2 N5 -52(3)
N8 C44 Fe2 N7 133(3)
N8 C44 Fe2 N6 -137(3)
C32 N6 Fe2 O5 132.7(2)
C33 N6 Fe2 O5 -100.6(2)
C32 N6 Fe2 O6 -63(3)
C33 N6 Fe2 O6 63(3)
C32 N6 Fe2 N5 -142.4(3)
C33 N6 Fe2 N5 -15.7(2)
C32 N6 Fe2 N7 42.9(3)
C33 N6 Fe2 N7 169.6(2)
C32 N6 Fe2 C44 -51.1(3)
C33 N6 Fe2 C44 75.6(2)

loop_
_platon_squeeze_void_nr
_platon_squeeze_void_average_x
_platon_squeeze_void_average_y
_platon_squeeze_void_average_z
_platon_squeeze_void_volume
_platon_squeeze_void_count_electrons
_platon_squeeze_void_content
1 0.046 0.480 0.638 52 19 ' '
2 -0.047 0.519 0.362 52 19 ' '
3 0.457 0.822 0.070 59 22 ' '
4 0.544 0.182 0.928 58 22 ' '
